data_7249473
loop_
_publ_author_name
'Li, Tong'
'Zhang, Jin'
'Li, Maolin'
'Qu, Haibin'
'Wu, Songgu'
'Gong, Junbo'

_publ_section_title
;
 Mechanism of solvent-mediated polymorphic transformation to prepare
 axitinib form XLI controlled by water activity
;
_journal_issue 46
_journal_name_full CrystEngComm
_journal_page_first 6562
_journal_page_last 6572
_journal_paper_doi 10.1039/D4CE00863D
_journal_volume 26
_journal_year 2024
_chemical_formula_moiety 'C22 H18 N4 O S, C H4 O'
_chemical_formula_sum 'C23 H22 N4 O2 S'
_chemical_formula_weight 418.50
_space_group_crystal_system triclinic
_space_group_IT_number 2
_space_group_name_Hall '-P 1'
_space_group_name_H-M_alt 'P -1'
_atom_sites_solution_hydrogens mixed
_atom_sites_solution_primary dual
_audit_creation_date 2023-06-18
_audit_creation_method
;
Olex2 1.5
(compiled 2022.04.07 svn.rca3783a0 for OlexSys, GUI svn.r6498)
;
_audit_update_record
;
2024-01-03 deposited with the CCDC.	2024-10-15 downloaded from the CCDC.
;
_cell_angle_alpha 66.228(12)
_cell_angle_beta 89.807(8)
_cell_angle_gamma 74.215(10)
_cell_formula_units_Z 2
_cell_length_a 7.6162(7)
_cell_length_b 12.3399(17)
_cell_length_c 12.7919(13)
_cell_measurement_reflns_used 3610
_cell_measurement_temperature 113.15
_cell_measurement_theta_max 32.8660
_cell_measurement_theta_min 1.7310
_cell_volume 1051.0(2)
_computing_cell_refinement 'CrysAlisPro 1.171.42.49 (Rigaku OD, 2022)'
_computing_data_collection 'CrysAlisPro 1.171.42.49 (Rigaku OD, 2022)'
_computing_data_reduction 'CrysAlisPro 1.171.42.49 (Rigaku OD, 2022)'
_computing_molecular_graphics 'Olex2 1.5 (Dolomanov et al., 2009)'
_computing_publication_material 'Olex2 1.5 (Dolomanov et al., 2009)'
_computing_structure_refinement 'SHELXL 2018/3 (Sheldrick, 2015)'
_computing_structure_solution 'SHELXT 2018/2 (Sheldrick, 2018)'
_diffrn_ambient_temperature 113.15
_diffrn_detector 'CCD plate'
_diffrn_measured_fraction_theta_full 0.998
_diffrn_measured_fraction_theta_max 0.998
_diffrn_measurement_details
;
List of Runs (angles in degrees, time in seconds):

  # Type    Start    End  Width  t~exp~   \w     \q     \k     \f   Frames
#--------------------------------------------------------------------------
  1  \w   -120.00  60.00   0.50    3.00    --  -30.00  15.00  90.00  360
  2  \w   -120.00  14.00   0.50    3.00    --  -30.00 -70.00 180.00  268
  3  \w    -74.00  60.00   0.50    3.00    --  -30.00  70.00   0.00  268
  4  \w   -120.00  14.00   0.50    3.00    --  -30.00 -70.00   0.00  268
  5  \w    -74.00  52.00   0.50    3.00    --  -30.00  70.00 180.00  252
  6  \w   -120.00   0.00   0.50    3.00    --  -30.00  15.00   0.00  240
  7  \w    -74.00  39.00   0.50    3.00    --  -30.00  70.00  90.00  226
;
_diffrn_measurement_device 'abstract diffractometer'
_diffrn_measurement_device_type 'Rigaku mm007 Saturn 944+'
_diffrn_measurement_method '\w scans'
_diffrn_orient_matrix_type 'CrysAlisPro convention (1999,Acta A55,543-557)'
_diffrn_orient_matrix_UB_11 0.0192250000
_diffrn_orient_matrix_UB_12 -0.0574725000
_diffrn_orient_matrix_UB_13 0.0490139000
_diffrn_orient_matrix_UB_21 -0.0210483000
_diffrn_orient_matrix_UB_22 0.0319157000
_diffrn_orient_matrix_UB_23 0.0359263000
_diffrn_orient_matrix_UB_31 -0.0932312000
_diffrn_orient_matrix_UB_32 0.0012792000
_diffrn_orient_matrix_UB_33 -0.0057079000
_diffrn_radiation_monochromator graphite
_diffrn_radiation_probe x-ray
_diffrn_radiation_type 'Mo K\a'
_diffrn_radiation_wavelength 0.71073
_diffrn_reflns_av_R_equivalents 0.2022
_diffrn_reflns_av_unetI/netI 0.1589
_diffrn_reflns_Laue_measured_fraction_full 0.998
_diffrn_reflns_Laue_measured_fraction_max 0.998
_diffrn_reflns_limit_h_max 9
_diffrn_reflns_limit_h_min -9
_diffrn_reflns_limit_k_max 15
_diffrn_reflns_limit_k_min -15
_diffrn_reflns_limit_l_max 15
_diffrn_reflns_limit_l_min -15
_diffrn_reflns_number 16527
_diffrn_reflns_point_group_measured_fraction_full 0.998
_diffrn_reflns_point_group_measured_fraction_max 0.998
_diffrn_reflns_theta_full 25.242
_diffrn_reflns_theta_max 26.368
_diffrn_reflns_theta_min 1.752
_diffrn_source 'fine-focus sealed X-ray tube'
_diffrn_source_type 'Enhance (Mo) X-ray Source'
_exptl_absorpt_coefficient_mu 0.181
_exptl_absorpt_correction_T_max 1.00000
_exptl_absorpt_correction_T_min 0.07428
_exptl_absorpt_correction_type multi-scan
_exptl_absorpt_process_details 'CrysAlisPro 1.171.42.49 (Rigaku Oxford Diffraction, 2022)'
_exptl_crystal_density_diffrn 1.322
_exptl_crystal_description block
_exptl_crystal_F_000 440
_exptl_crystal_size_max 0.27
_exptl_crystal_size_mid 0.22
_exptl_crystal_size_min 0.2
_refine_diff_density_max 0.885
_refine_diff_density_min -0.785
_refine_diff_density_rms 0.132
_refine_ls_extinction_method none
_refine_ls_goodness_of_fit_ref 1.109
_refine_ls_hydrogen_treatment mixed
_refine_ls_matrix_type full
_refine_ls_number_parameters 266
_refine_ls_number_reflns 4303
_refine_ls_number_restraints 1
_refine_ls_restrained_S_all 1.109
_refine_ls_R_factor_all 0.1879
_refine_ls_R_factor_gt 0.1375
_refine_ls_shift/su_max 0.000
_refine_ls_shift/su_mean 0.000
_refine_ls_structure_factor_coef Fsqd
_refine_ls_weighting_details 'w=1/[\s^2^(Fo^2^)+(0.1741P)^2^+3.0837P] where P=(Fo^2^+2Fc^2^)/3'
_refine_ls_weighting_scheme calc
_refine_ls_wR_factor_gt 0.3422
_refine_ls_wR_factor_ref 0.3747
_reflns_Friedel_coverage 0.000
_reflns_number_gt 2743
_reflns_number_total 4303
_reflns_threshold_expression 'I > 2\s(I)'
_cod_data_source_file d4ce00863d2.cif
_cod_data_source_block r20230618b_autored
_cod_depositor_comments 'Adding full bibliography for 7249473.cif.'
_cod_database_code 7249473
_shelx_shelxl_version_number 2018/3
_chemical_oxdiff_formula 'C11 H10 N O'
_shelx_space_group_comment
;
The symmetry employed for this shelxl refinement is uniquely defined
by the following loop, which should always be used as a source of
symmetry information in preference to the above space-group names.
They are only intended as comments.
;
_shelx_estimated_absorpt_t_max 0.965
_shelx_estimated_absorpt_t_min 0.953
_olex2_refinement_description
;
1. Fixed Uiso
 At 1.2 times of:
  All C(H) groups, All N(H) groups
 At 1.5 times of:
  All C(H,H,H) groups, All O(H) groups
2. Restrained distances
 N1-H1
 0.9 with sigma of 0.01
3.a Aromatic/amide H refined with riding coordinates:
 N2(H2), C7(H7), C4(H4), C5(H5), C6(H6), C10(H10), C11(H11), C15(H15),
 C16(H16), C17(H17), C19(H19), C20(H20), C21(H21), C22(H22)
3.b Fitted hexagon refined as free rotating group:
 C7(C8,C3,C4,C5,C6)
3.c Idealised Me refined as rotating group:
 C1(H1A,H1B,H1C), C23(H23A,H23B,H23C)
3.d Idealised tetrahedral OH refined as rotating group:
 O2(H2A)
;
_olex2_submission_special_instructions 'No special instructions were received'
_oxdiff_exptl_absorpt_empirical_details
;
Empirical correction (ABSPACK) includes:
- Absorption correction using spherical harmonics
- Frame scaling
;
_oxdiff_exptl_absorpt_empirical_full_max 9.570
_oxdiff_exptl_absorpt_empirical_full_min 0.275

loop_
_space_group_symop_operation_xyz
'x, y, z'
'-x, -y, -z'

loop_
_atom_site_label
_atom_site_type_symbol
_atom_site_fract_x
_atom_site_fract_y
_atom_site_fract_z
_atom_site_U_iso_or_equiv
_atom_site_adp_type
_atom_site_occupancy
_atom_site_site_symmetry_order
_atom_site_calc_flag
_atom_site_refinement_flags_posn
_atom_site_refinement_flags_adp
_atom_site_refinement_flags_occupancy
_atom_site_disorder_assembly
_atom_site_disorder_group
S1 S 1.0998(2) 0.46798(17) -0.18157(14) 0.0287(5) Uani 1 1 d . . . . .
O1 O 0.7699(7) 0.5707(5) -0.3364(4) 0.0338(12) Uani 1 1 d . . . . .
N1 N 0.7770(8) 0.4837(6) -0.4633(5) 0.0332(14) Uani 1 1 d D . . . .
H1 H 0.816(9) 0.415(4) -0.477(6) 0.03(2) Uiso 1 1 d D . . . .
N2 N 1.4924(8) 0.3727(5) 0.1980(5) 0.0286(13) Uani 1 1 d . . . . .
H2 H 1.409522 0.408976 0.231029 0.034 Uiso 1 1 calc R U . . .
N3 N 1.6725(7) 0.3163(5) 0.2408(4) 0.0268(13) Uani 1 1 d . . . . .
N4 N 2.3069(8) 0.0533(6) 0.1990(5) 0.0353(15) Uani 1 1 d . . . . .
C1 C 0.6760(11) 0.6012(8) -0.5569(6) 0.043(2) Uani 1 1 d . . . . .
H1A H 0.656786 0.587951 -0.626081 0.065 Uiso 1 1 calc R U . . .
H1B H 0.746702 0.660484 -0.572874 0.065 Uiso 1 1 calc R U . . .
H1C H 0.556767 0.633998 -0.534769 0.065 Uiso 1 1 calc R U . . .
C2 C 0.8132(9) 0.4786(7) -0.3573(5) 0.0283(15) Uani 1 1 d . . . . .
C7 C 1.1289(5) 0.2174(4) -0.0960(3) 0.0286(15) Uani 1 1 d G . . . .
H7 H 1.219046 0.206591 -0.038628 0.034 Uiso 1 1 calc R U . . .
C8 C 1.0430(6) 0.3351(3) -0.1808(3) 0.0272(15) Uani 1 1 d G . . . .
C3 C 0.9111(6) 0.3509(3) -0.2648(3) 0.0261(15) Uani 1 1 d G . . . .
C4 C 0.8651(5) 0.2490(4) -0.2639(3) 0.0284(15) Uani 1 1 d G . . . .
H4 H 0.774936 0.259822 -0.321260 0.034 Uiso 1 1 calc R U . . .
C5 C 0.9510(6) 0.1313(3) -0.1791(4) 0.0331(16) Uani 1 1 d G . . . .
H5 H 0.919534 0.061678 -0.178470 0.040 Uiso 1 1 calc R U . . .
C6 C 1.0829(6) 0.1155(3) -0.0951(3) 0.0316(16) Uani 1 1 d G . . . .
H6 H 1.141589 0.035060 -0.037154 0.038 Uiso 1 1 calc R U . . .
C9 C 1.3014(9) 0.3971(6) -0.0776(5) 0.0249(14) Uani 1 1 d . . . . .
C10 C 1.4678(10) 0.3322(7) -0.1042(6) 0.0339(17) Uani 1 1 d . . . . .
H10 H 1.469114 0.321805 -0.173889 0.041 Uiso 1 1 calc R U . . .
C11 C 1.6268(9) 0.2846(7) -0.0294(6) 0.0288(15) Uani 1 1 d . . . . .
H11 H 1.738129 0.240628 -0.046293 0.035 Uiso 1 1 calc R U . . .
C12 C 1.6208(9) 0.3026(6) 0.0723(6) 0.0270(15) Uani 1 1 d . . . . .
C13 C 1.7530(9) 0.2722(6) 0.1661(5) 0.0263(15) Uani 1 1 d . . . . .
C14 C 1.4573(9) 0.3656(6) 0.0965(6) 0.0244(14) Uani 1 1 d . . . . .
C15 C 1.2908(9) 0.4145(6) 0.0218(6) 0.0278(15) Uani 1 1 d . . . . .
H15 H 1.178814 0.456568 0.039672 0.033 Uiso 1 1 calc R U . . .
C16 C 1.9459(9) 0.2039(6) 0.1803(6) 0.0281(15) Uani 1 1 d . . . . .
H16 H 1.979956 0.160626 0.132988 0.034 Uiso 1 1 calc R U . . .
C17 C 2.0817(9) 0.1950(7) 0.2527(6) 0.0315(16) Uani 1 1 d . . . . .
H17 H 2.053929 0.240777 0.298221 0.038 Uiso 1 1 calc R U . . .
C18 C 2.2714(10) 0.1175(6) 0.2646(6) 0.0301(16) Uani 1 1 d . . . . .
C19 C 2.4083(10) 0.1120(7) 0.3410(6) 0.0332(16) Uani 1 1 d . . . . .
H19 H 2.381852 0.161033 0.383608 0.040 Uiso 1 1 calc R U . . .
C20 C 2.5828(10) 0.0336(8) 0.3527(6) 0.0371(18) Uani 1 1 d . . . . .
H20 H 2.677667 0.026274 0.405282 0.044 Uiso 1 1 calc R U . . .
C21 C 2.6181(10) -0.0337(9) 0.2877(7) 0.046(2) Uani 1 1 d . . . . .
H21 H 2.737136 -0.088142 0.294583 0.055 Uiso 1 1 calc R U . . .
C22 C 2.4777(10) -0.0205(8) 0.2128(6) 0.0398(19) Uani 1 1 d . . . . .
H22 H 2.503504 -0.066941 0.167805 0.048 Uiso 1 1 calc R U . . .
O2 O 0.8091(8) 0.2844(5) -0.5367(4) 0.0459(14) Uani 1 1 d . . . . .
H2A H 0.782137 0.308865 -0.607713 0.069 Uiso 1 1 calc R U . . .
C23 C 0.8542(16) 0.1537(9) -0.4825(7) 0.063(3) Uani 1 1 d . . . . .
H23A H 0.915521 0.118792 -0.534248 0.095 Uiso 1 1 calc R U . . .
H23B H 0.741744 0.129361 -0.464318 0.095 Uiso 1 1 calc R U . . .
H23C H 0.936699 0.122351 -0.411340 0.095 Uiso 1 1 calc R U . . .

loop_
_atom_site_aniso_label
_atom_site_aniso_U_11
_atom_site_aniso_U_22
_atom_site_aniso_U_33
_atom_site_aniso_U_23
_atom_site_aniso_U_13
_atom_site_aniso_U_12
S1 0.0251(10) 0.0358(10) 0.0317(9) -0.0232(7) -0.0038(6) -0.0045(7)
O1 0.036(3) 0.041(3) 0.032(2) -0.027(2) 0.002(2) -0.005(2)
N1 0.033(3) 0.038(4) 0.033(3) -0.024(3) -0.003(2) -0.003(3)
N2 0.024(3) 0.043(3) 0.035(3) -0.033(3) 0.007(2) -0.007(3)
N3 0.023(3) 0.039(3) 0.031(3) -0.029(3) 0.003(2) -0.005(2)
N4 0.027(3) 0.051(4) 0.041(3) -0.035(3) 0.003(2) -0.007(3)
C1 0.046(5) 0.053(5) 0.029(4) -0.026(4) -0.002(3) 0.002(4)
C2 0.020(4) 0.045(4) 0.028(3) -0.023(3) 0.002(3) -0.010(3)
C7 0.026(4) 0.041(4) 0.030(3) -0.025(3) 0.002(3) -0.011(3)
C8 0.023(4) 0.039(4) 0.031(3) -0.026(3) 0.005(3) -0.008(3)
C3 0.021(3) 0.042(4) 0.026(3) -0.026(3) 0.003(2) -0.007(3)
C4 0.027(4) 0.041(4) 0.030(3) -0.028(3) 0.005(3) -0.009(3)
C5 0.031(4) 0.046(4) 0.036(4) -0.029(3) 0.005(3) -0.013(3)
C6 0.023(4) 0.038(4) 0.038(4) -0.022(3) -0.003(3) -0.007(3)
C9 0.024(4) 0.030(4) 0.029(3) -0.022(3) -0.005(3) -0.007(3)
C10 0.032(4) 0.044(4) 0.039(4) -0.031(3) 0.003(3) -0.010(3)
C11 0.020(4) 0.040(4) 0.034(3) -0.024(3) 0.005(3) -0.006(3)
C12 0.016(3) 0.037(4) 0.038(3) -0.027(3) 0.000(3) -0.005(3)
C13 0.027(4) 0.037(4) 0.023(3) -0.021(3) 0.001(2) -0.009(3)
C14 0.021(4) 0.028(3) 0.037(3) -0.025(3) 0.004(3) -0.009(3)
C15 0.027(4) 0.036(4) 0.036(3) -0.029(3) 0.007(3) -0.011(3)
C16 0.025(4) 0.033(4) 0.034(3) -0.022(3) 0.004(3) -0.005(3)
C17 0.030(4) 0.041(4) 0.031(3) -0.024(3) -0.001(3) -0.008(3)
C18 0.038(4) 0.030(4) 0.030(3) -0.019(3) 0.005(3) -0.012(3)
C19 0.028(4) 0.047(4) 0.036(4) -0.027(3) 0.000(3) -0.014(3)
C20 0.024(4) 0.056(5) 0.034(4) -0.022(3) -0.004(3) -0.011(3)
C21 0.022(4) 0.067(6) 0.051(5) -0.032(4) 0.005(3) -0.005(4)
C22 0.025(4) 0.056(5) 0.047(4) -0.035(4) 0.001(3) -0.004(4)
O2 0.066(4) 0.044(3) 0.032(3) -0.026(2) -0.005(2) -0.007(3)
C23 0.102(8) 0.054(6) 0.037(4) -0.028(4) -0.004(4) -0.012(5)

loop_
_atom_type_symbol
_atom_type_description
_atom_type_scat_dispersion_real
_atom_type_scat_dispersion_imag
_atom_type_scat_source
C C 0.0033 0.0016 'International Tables Vol C Tables 4.2.6.8 and 6.1.1.4'
H H 0.0000 0.0000 'International Tables Vol C Tables 4.2.6.8 and 6.1.1.4'
N N 0.0061 0.0033 'International Tables Vol C Tables 4.2.6.8 and 6.1.1.4'
O O 0.0106 0.0060 'International Tables Vol C Tables 4.2.6.8 and 6.1.1.4'
S S 0.1246 0.1234 'International Tables Vol C Tables 4.2.6.8 and 6.1.1.4'

loop_
_geom_angle_atom_site_label_1
_geom_angle_atom_site_label_2
_geom_angle_atom_site_label_3
_geom_angle
_geom_angle_site_symmetry_1
_geom_angle_site_symmetry_3
_geom_angle_publ_flag
C9 S1 C8 102.2(3) . . ?
C1 N1 H1 119(5) . . ?
C2 N1 H1 121(5) . . ?
C2 N1 C1 119.9(6) . . ?
N3 N2 H2 124.6 . . ?
N3 N2 C14 110.8(5) . . ?
C14 N2 H2 124.6 . . ?
C13 N3 N2 106.6(5) . . ?
C22 N4 C18 117.3(6) . . ?
N1 C1 H1A 109.5 . . ?
N1 C1 H1B 109.5 . . ?
N1 C1 H1C 109.5 . . ?
H1A C1 H1B 109.5 . . ?
H1A C1 H1C 109.5 . . ?
H1B C1 H1C 109.5 . . ?
O1 C2 N1 122.8(6) . . ?
O1 C2 C3 121.6(5) . . ?
N1 C2 C3 115.6(6) . . ?
C8 C7 H7 120.0 . . ?
C8 C7 C6 120.0 . . ?
C6 C7 H7 120.0 . . ?
C7 C8 S1 120.3(2) . . ?
C3 C8 S1 119.7(2) . . ?
C3 C8 C7 120.0 . . ?
C8 C3 C2 121.1(4) . . ?
C4 C3 C2 118.9(4) . . ?
C4 C3 C8 120.0 . . ?
C3 C4 H4 120.0 . . ?
C5 C4 C3 120.0 . . ?
C5 C4 H4 120.0 . . ?
C4 C5 H5 120.0 . . ?
C4 C5 C6 120.0 . . ?
C6 C5 H5 120.0 . . ?
C7 C6 H6 120.0 . . ?
C5 C6 C7 120.0 . . ?
C5 C6 H6 120.0 . . ?
C10 C9 S1 119.2(5) . . ?
C15 C9 S1 118.1(5) . . ?
C15 C9 C10 122.5(6) . . ?
C9 C10 H10 119.9 . . ?
C11 C10 C9 120.3(6) . . ?
C11 C10 H10 119.9 . . ?
C10 C11 H11 120.7 . . ?
C10 C11 C12 118.5(6) . . ?
C12 C11 H11 120.7 . . ?
C11 C12 C13 134.9(6) . . ?
C14 C12 C11 120.2(6) . . ?
C14 C12 C13 104.9(6) . . ?
N3 C13 C12 110.0(6) . . ?
N3 C13 C16 124.5(6) . . ?
C12 C13 C16 125.5(6) . . ?
N2 C14 C12 107.7(6) . . ?
N2 C14 C15 129.6(6) . . ?
C12 C14 C15 122.6(6) . . ?
C9 C15 C14 115.9(6) . . ?
C9 C15 H15 122.1 . . ?
C14 C15 H15 122.1 . . ?
C13 C16 H16 116.3 . . ?
C17 C16 C13 127.3(6) . . ?
C17 C16 H16 116.3 . . ?
C16 C17 H17 118.6 . . ?
C16 C17 C18 122.8(7) . . ?
C18 C17 H17 118.6 . . ?
N4 C18 C17 117.3(6) . . ?
N4 C18 C19 122.2(7) . . ?
C19 C18 C17 120.5(6) . . ?
C18 C19 H19 120.9 . . ?
C20 C19 C18 118.3(7) . . ?
C20 C19 H19 120.9 . . ?
C19 C20 H20 120.2 . . ?
C21 C20 C19 119.6(7) . . ?
C21 C20 H20 120.2 . . ?
C20 C21 H21 120.8 . . ?
C22 C21 C20 118.4(7) . . ?
C22 C21 H21 120.8 . . ?
N4 C22 C21 124.3(8) . . ?
N4 C22 H22 117.9 . . ?
C21 C22 H22 117.9 . . ?
C23 O2 H2A 109.5 . . ?
O2 C23 H23A 109.5 . . ?
O2 C23 H23B 109.5 . . ?
O2 C23 H23C 109.5 . . ?
H23A C23 H23B 109.5 . . ?
H23A C23 H23C 109.5 . . ?
H23B C23 H23C 109.5 . . ?

loop_
_geom_bond_atom_site_label_1
_geom_bond_atom_site_label_2
_geom_bond_distance
_geom_bond_site_symmetry_2
_geom_bond_publ_flag
S1 C8 1.803(3) . ?
S1 C9 1.799(6) . ?
O1 C2 1.228(8) . ?
N1 H1 0.901(10) . ?
N1 C1 1.459(9) . ?
N1 C2 1.359(8) . ?
N2 H2 0.8800 . ?
N2 N3 1.358(8) . ?
N2 C14 1.368(8) . ?
N3 C13 1.348(8) . ?
N4 C18 1.350(9) . ?
N4 C22 1.334(9) . ?
C1 H1A 0.9800 . ?
C1 H1B 0.9800 . ?
C1 H1C 0.9800 . ?
C2 C3 1.518(8) . ?
C7 H7 0.9500 . ?
C7 C8 1.3900 . ?
C7 C6 1.3900 . ?
C8 C3 1.3900 . ?
C3 C4 1.3900 . ?
C4 H4 0.9500 . ?
C4 C5 1.3900 . ?
C5 H5 0.9500 . ?
C5 C6 1.3900 . ?
C6 H6 0.9500 . ?
C9 C10 1.425(10) . ?
C9 C15 1.371(8) . ?
C10 H10 0.9500 . ?
C10 C11 1.376(10) . ?
C11 H11 0.9500 . ?
C11 C12 1.404(9) . ?
C12 C13 1.426(9) . ?
C12 C14 1.385(9) . ?
C13 C16 1.452(9) . ?
C14 C15 1.418(9) . ?
C15 H15 0.9500 . ?
C16 H16 0.9500 . ?
C16 C17 1.342(9) . ?
C17 H17 0.9500 . ?
C17 C18 1.469(10) . ?
C18 C19 1.400(10) . ?
C19 H19 0.9500 . ?
C19 C20 1.382(10) . ?
C20 H20 0.9500 . ?
C20 C21 1.373(11) . ?
C21 H21 0.9500 . ?
C21 C22 1.369(11) . ?
C22 H22 0.9500 . ?
O2 H2A 0.8400 . ?
O2 C23 1.413(11) . ?
C23 H23A 0.9800 . ?
C23 H23B 0.9800 . ?
C23 H23C 0.9800 . ?

loop_
_geom_torsion_atom_site_label_1
_geom_torsion_atom_site_label_2
_geom_torsion_atom_site_label_3
_geom_torsion_atom_site_label_4
_geom_torsion
_geom_torsion_site_symmetry_1
_geom_torsion_site_symmetry_2
_geom_torsion_site_symmetry_3
_geom_torsion_site_symmetry_4
_geom_torsion_publ_flag
S1 C8 C3 C2 -0.2(4) . . . . ?
S1 C8 C3 C4 -179.2(3) . . . . ?
S1 C9 C10 C11 175.5(6) . . . . ?
S1 C9 C15 C14 -174.9(5) . . . . ?
O1 C2 C3 C8 -37.1(7) . . . . ?
O1 C2 C3 C4 141.9(5) . . . . ?
N1 C2 C3 C8 143.0(5) . . . . ?
N1 C2 C3 C4 -37.9(7) . . . . ?
N2 N3 C13 C12 0.6(8) . . . . ?
N2 N3 C13 C16 -179.3(6) . . . . ?
N2 C14 C15 C9 176.8(7) . . . . ?
N3 N2 C14 C12 -0.2(8) . . . . ?
N3 N2 C14 C15 -178.2(7) . . . . ?
N3 C13 C16 C17 -14.9(12) . . . . ?
N4 C18 C19 C20 -3.1(11) . . . . ?
C1 N1 C2 O1 -2.6(11) . . . . ?
C1 N1 C2 C3 177.2(6) . . . . ?
C2 C3 C4 C5 -179.1(4) . . . . ?
C7 C8 C3 C2 179.1(4) . . . . ?
C7 C8 C3 C4 0.0 . . . . ?
C8 S1 C9 C10 69.2(6) . . . . ?
C8 S1 C9 C15 -114.7(5) . . . . ?
C8 C7 C6 C5 0.0 . . . . ?
C8 C3 C4 C5 0.0 . . . . ?
C3 C4 C5 C6 0.0 . . . . ?
C4 C5 C6 C7 0.0 . . . . ?
C6 C7 C8 S1 179.2(3) . . . . ?
C6 C7 C8 C3 0.0 . . . . ?
C9 S1 C8 C7 11.4(3) . . . . ?
C9 S1 C8 C3 -169.3(3) . . . . ?
C9 C10 C11 C12 -0.6(11) . . . . ?
C10 C9 C15 C14 1.1(10) . . . . ?
C10 C11 C12 C13 -177.4(8) . . . . ?
C10 C11 C12 C14 0.7(11) . . . . ?
C11 C12 C13 N3 177.6(8) . . . . ?
C11 C12 C13 C16 -2.5(13) . . . . ?
C11 C12 C14 N2 -178.1(6) . . . . ?
C11 C12 C14 C15 0.0(11) . . . . ?
C12 C13 C16 C17 165.2(7) . . . . ?
C12 C14 C15 C9 -0.9(10) . . . . ?
C13 C12 C14 N2 0.5(8) . . . . ?
C13 C12 C14 C15 178.7(6) . . . . ?
C13 C16 C17 C18 176.6(6) . . . . ?
C14 N2 N3 C13 -0.3(7) . . . . ?
C14 C12 C13 N3 -0.7(8) . . . . ?
C14 C12 C13 C16 179.2(7) . . . . ?
C15 C9 C10 C11 -0.4(11) . . . . ?
C16 C17 C18 N4 -0.1(10) . . . . ?
C16 C17 C18 C19 179.6(7) . . . . ?
C17 C18 C19 C20 177.2(6) . . . . ?
C18 N4 C22 C21 -0.9(12) . . . . ?
C18 C19 C20 C21 1.7(11) . . . . ?
C19 C20 C21 C22 0.0(12) . . . . ?
C20 C21 C22 N4 -0.5(13) . . . . ?
C22 N4 C18 C17 -177.7(7) . . . . ?
C22 N4 C18 C19 2.7(11) . . . . ?
